data_2222784
loop_
_publ_author_name
'Zeng, Wu-Lan'
'Du, Lian-Cai'
'Zhang, Lei'
'Jian, Fang-Fang'

_publ_section_title
;
 2-(1<i>H</i>-Benzotriazol-1-yl)-1-(3-methylbenzoyl)ethyl benzoate
;
_journal_coeditor_code LH2841
_journal_issue 8
_journal_name_full 'Acta Crystallographica Section E'
_journal_page_first o1882
_journal_paper_doi 10.1107/S1600536809026853
_journal_volume 65
_journal_year 2009
_chemical_formula_iupac 'C23 H19 N3 O3'
_chemical_formula_moiety 'C23 H19 N3 O3'
_chemical_formula_sum 'C23 H19 N3 O3'
_chemical_formula_weight 385.41
_chemical_name_systematic
;
2-(1<i>H</i>-Benzotriazol-1-yl)-1-(3-methylbenzoyl)ethyl benzoate
;
_space_group_IT_number 14
_symmetry_cell_setting monoclinic
_symmetry_space_group_name_Hall '-P 2ybc'
_symmetry_space_group_name_H-M 'P 1 21/c 1'
_atom_sites_solution_hydrogens geom
_atom_sites_solution_primary direct
_atom_sites_solution_secondary difmap
_cell_angle_alpha 90.00
_cell_angle_beta 99.061(4)
_cell_angle_gamma 90.00
_cell_formula_units_Z 4
_cell_length_a 10.1095(5)
_cell_length_b 9.3849(4)
_cell_length_c 20.7091(10)
_cell_measurement_reflns_used 3301
_cell_measurement_temperature 298(2)
_cell_measurement_theta_max 25.0
_cell_measurement_theta_min 2.0
_cell_volume 1940.29(16)
_computing_cell_refinement 'SAINT (Siemens, 1996)'
_computing_data_collection 'SMART (Siemens, 1996)'
_computing_data_reduction 'SAINT (Siemens, 1996)'
_computing_molecular_graphics 'SHELXTL (Sheldrick, 2008) and PLATON (Spek, 2009)'
_computing_publication_material 'SHELXTL (Sheldrick, 2008)'
_computing_structure_refinement 'SHELXL97 (Sheldrick, 2008)'
_computing_structure_solution 'SHELXS97 (Sheldrick, 2008)'
_diffrn_ambient_temperature 298(2)
_diffrn_measured_fraction_theta_full 0.992
_diffrn_measured_fraction_theta_max 0.992
_diffrn_measurement_device_type 'Siemens SMART CCD'
_diffrn_measurement_method '\f and \w'
_diffrn_radiation_monochromator graphite
_diffrn_radiation_source 'fine-focus sealed tube'
_diffrn_radiation_type MoK\a
_diffrn_radiation_wavelength 0.71073
_diffrn_reflns_av_R_equivalents 0.0511
_diffrn_reflns_av_sigmaI/netI 0.0436
_diffrn_reflns_limit_h_max 11
_diffrn_reflns_limit_h_min -11
_diffrn_reflns_limit_k_max 11
_diffrn_reflns_limit_k_min -11
_diffrn_reflns_limit_l_max 24
_diffrn_reflns_limit_l_min -23
_diffrn_reflns_number 16102
_diffrn_reflns_theta_full 25.00
_diffrn_reflns_theta_max 25.00
_diffrn_reflns_theta_min 1.99
_exptl_absorpt_coefficient_mu 0.089
_exptl_absorpt_correction_T_max 0.9911
_exptl_absorpt_correction_T_min 0.9737
_exptl_absorpt_correction_type multi-scan
_exptl_absorpt_process_details '(SADABS; Sheldrick, 1996)'
_exptl_crystal_colour colorless
_exptl_crystal_density_diffrn 1.319
_exptl_crystal_density_method 'not measured'
_exptl_crystal_description block
_exptl_crystal_F_000 808
_exptl_crystal_size_max 0.30
_exptl_crystal_size_mid 0.10
_exptl_crystal_size_min 0.10
_refine_diff_density_max 0.187
_refine_diff_density_min -0.219
_refine_ls_extinction_method none
_refine_ls_goodness_of_fit_ref 1.000
_refine_ls_hydrogen_treatment constr
_refine_ls_matrix_type full
_refine_ls_number_parameters 262
_refine_ls_number_reflns 3301
_refine_ls_number_restraints 0
_refine_ls_restrained_S_all 1.000
_refine_ls_R_factor_all 0.0875
_refine_ls_R_factor_gt 0.0441
_refine_ls_shift/su_max 0.000
_refine_ls_shift/su_mean 0.000
_refine_ls_structure_factor_coef Fsqd
_refine_ls_weighting_details 'calc w=1/[\s^2^(Fo^2^)+(0.0483P)^2^+0.2024P] where P=(Fo^2^+2Fc^2^)/3'
_refine_ls_weighting_scheme calc
_refine_ls_wR_factor_gt 0.0962
_refine_ls_wR_factor_ref 0.1096
_reflns_number_gt 2071
_reflns_number_total 3301
_reflns_threshold_expression I>2\s(I)
_cod_data_source_file lh2841.cif
_cod_data_source_block I
_cod_depositor_comments
;
The following automatic conversions were performed:
'_symmetry_cell_setting' value 'Monoclinic' changed to 'monoclinic'
according to '/home/saulius/struct/CIF-dictionaries/cif_core.dic'
dictionary named 'cif_core.dic' version 2.4.1 from 2010-06-29.

Automatic conversion script
Id: cif_fix_enum 1527 2010-12-29 10:47:43Z saulius 

The following automatic conversions were performed:

'_symmetry_cell_setting' value 'Monoclinic' changed to 'monoclinic'
according to /home/saulius/struct/CIF-dictionaries/cif_core.dic
dictionary named 'cif_core.dic' version 2.4.1 from 2010-06-29.

Automatic conversion script
Id: cif_fix_values 1715 2011-07-08 13:25:40Z adriana 
;
_cod_original_sg_symbol_H-M 'P 21/c'
_cod_database_code 2222784
_cod_database_fobs_code 2222784

loop_
_symmetry_equiv_pos_as_xyz
'x, y, z'
'-x, y+1/2, -z+1/2'
'-x, -y, -z'
'x, -y-1/2, z-1/2'

loop_
_atom_site_type_symbol
_atom_site_label
_atom_site_fract_x
_atom_site_fract_y
_atom_site_fract_z
_atom_site_U_iso_or_equiv
_atom_site_adp_type
_atom_site_calc_flag
_atom_site_refinement_flags
_atom_site_occupancy
_atom_site_disorder_assembly
_atom_site_disorder_group
O O1 0.09785(14) 0.45987(15) 0.21346(7) 0.0543(4) Uani d . 1 . .
O O2 0.17138(13) 0.14124(15) 0.23494(7) 0.0508(4) Uani d . 1 . .
O O3 0.18369(12) 0.29378(14) 0.31866(6) 0.0444(4) Uani d . 1 . .
C C1 0.0844(2) 0.2945(3) 0.51412(11) 0.0562(6) Uani d . 1 . .
C C2 0.1674(3) 0.2855(3) 0.57479(12) 0.0757(8) Uani d . 1 . .
H H2B 0.1432 0.2312 0.6086 0.091 Uiso calc R 1 . .
C C3 0.2831(3) 0.3582(4) 0.58230(14) 0.0886(10) Uani d . 1 . .
H H3A 0.3400 0.3535 0.6222 0.106 Uiso calc R 1 . .
C C4 0.3204(3) 0.4402(3) 0.53236(16) 0.0884(9) Uani d . 1 . .
H H4A 0.4022 0.4876 0.5397 0.106 Uiso calc R 1 . .
C C5 0.2409(3) 0.4538(3) 0.47244(13) 0.0677(7) Uani d . 1 . .
H H5A 0.2654 0.5103 0.4394 0.081 Uiso calc R 1 . .
C C6 0.1216(2) 0.3781(2) 0.46443(10) 0.0464(5) Uani d . 1 . .
C C7 -0.0004(2) 0.4194(2) 0.34864(9) 0.0518(6) Uani d . 1 . .
H H7A 0.0510 0.5066 0.3485 0.062 Uiso calc R 1 . .
H H7B -0.0943 0.4431 0.3358 0.062 Uiso calc R 1 . .
C C8 0.04164(19) 0.3168(2) 0.29917(9) 0.0431(5) Uani d . 1 . .
H H8A -0.0068 0.2265 0.3000 0.052 Uiso calc R 1 . .
C C9 0.0140(2) 0.3818(2) 0.23043(9) 0.0402(5) Uani d . 1 . .
C C10 -0.11527(19) 0.3540(2) 0.18760(9) 0.0391(5) Uani d . 1 . .
C C11 -0.2093(2) 0.2566(2) 0.20324(11) 0.0521(6) Uani d . 1 . .
H H11A -0.1922 0.2043 0.2418 0.062 Uiso calc R 1 . .
C C12 -0.3285(2) 0.2383(3) 0.16091(12) 0.0634(7) Uani d . 1 . .
H H12A -0.3912 0.1729 0.1711 0.076 Uiso calc R 1 . .
C C13 -0.3551(2) 0.3158(2) 0.10391(11) 0.0586(6) Uani d . 1 . .
H H13A -0.4359 0.3025 0.0762 0.070 Uiso calc R 1 . .
C C14 -0.2632(2) 0.4134(2) 0.08716(10) 0.0479(5) Uani d . 1 . .
C C15 -0.1438(2) 0.4296(2) 0.12935(10) 0.0442(5) Uani d . 1 . .
H H15A -0.0804 0.4932 0.1184 0.053 Uiso calc R 1 . .
C C16 -0.2919(3) 0.4998(3) 0.02543(11) 0.0743(8) Uani d . 1 . .
H H16A -0.3786 0.4747 0.0022 0.112 Uiso calc R 1 . .
H H16B -0.2250 0.4804 -0.0015 0.112 Uiso calc R 1 . .
H H16C -0.2905 0.5993 0.0362 0.112 Uiso calc R 1 . .
C C17 0.2376(2) 0.1978(2) 0.28153(10) 0.0395(5) Uani d . 1 . .
C C18 0.38089(19) 0.1709(2) 0.30448(9) 0.0412(5) Uani d . 1 . .
C C19 0.4567(2) 0.2509(2) 0.35264(11) 0.0599(7) Uani d . 1 . .
H H19A 0.4178 0.3263 0.3720 0.072 Uiso calc R 1 . .
C C20 0.5906(2) 0.2187(3) 0.37213(12) 0.0713(8) Uani d . 1 . .
H H20A 0.6414 0.2733 0.4044 0.086 Uiso calc R 1 . .
C C21 0.6490(2) 0.1080(3) 0.34462(12) 0.0637(7) Uani d . 1 . .
H H21A 0.7390 0.0871 0.3581 0.076 Uiso calc R 1 . .
C C22 0.5745(2) 0.0282(3) 0.29719(12) 0.0604(6) Uani d . 1 . .
H H22A 0.6140 -0.0479 0.2787 0.072 Uiso calc R 1 . .
C C23 0.4409(2) 0.0590(2) 0.27624(11) 0.0514(6) Uani d . 1 . .
H H23A 0.3915 0.0049 0.2433 0.062 Uiso calc R 1 . .
N N1 -0.0359(2) 0.2318(2) 0.49227(10) 0.0793(7) Uani d . 1 . .
N N2 -0.07420(19) 0.2723(2) 0.43222(10) 0.0730(6) Uani d . 1 . .
N N3 0.01911(17) 0.36109(19) 0.41419(8) 0.0487(5) Uani d . 1 . .

loop_
_atom_site_aniso_label
_atom_site_aniso_U_11
_atom_site_aniso_U_22
_atom_site_aniso_U_33
_atom_site_aniso_U_12
_atom_site_aniso_U_13
_atom_site_aniso_U_23
O1 0.0460(9) 0.0623(10) 0.0531(10) -0.0116(8) 0.0031(7) 0.0094(8)
O2 0.0483(9) 0.0567(9) 0.0447(9) -0.0043(7) -0.0009(7) -0.0106(8)
O3 0.0398(8) 0.0517(9) 0.0394(8) 0.0079(7) -0.0005(6) -0.0068(7)
C1 0.0569(15) 0.0742(17) 0.0380(14) 0.0125(13) 0.0090(12) 0.0009(12)
C2 0.085(2) 0.102(2) 0.0395(15) 0.0252(18) 0.0090(14) 0.0056(14)
C3 0.078(2) 0.136(3) 0.0470(18) 0.021(2) -0.0036(16) -0.0203(18)
C4 0.0663(18) 0.119(3) 0.076(2) -0.0130(17) -0.0001(17) -0.040(2)
C5 0.0687(17) 0.0741(17) 0.0603(17) -0.0128(14) 0.0101(14) -0.0133(14)
C6 0.0483(13) 0.0536(14) 0.0371(13) 0.0106(11) 0.0059(11) -0.0030(11)
C7 0.0539(14) 0.0633(15) 0.0375(13) 0.0198(11) 0.0047(11) 0.0069(11)
C8 0.0360(12) 0.0521(13) 0.0397(13) 0.0054(10) 0.0008(9) 0.0040(10)
C9 0.0402(12) 0.0422(12) 0.0382(12) 0.0050(10) 0.0055(10) -0.0008(10)
C10 0.0384(12) 0.0415(12) 0.0371(12) 0.0015(9) 0.0046(9) -0.0018(10)
C11 0.0444(13) 0.0583(14) 0.0517(14) -0.0003(11) 0.0021(11) 0.0108(11)
C12 0.0461(14) 0.0701(17) 0.0704(18) -0.0134(12) -0.0017(12) 0.0155(14)
C13 0.0472(14) 0.0683(16) 0.0547(15) -0.0041(12) -0.0090(11) -0.0019(13)
C14 0.0500(14) 0.0533(14) 0.0389(13) 0.0071(11) 0.0021(11) -0.0007(10)
C15 0.0403(12) 0.0511(14) 0.0405(13) -0.0014(10) 0.0039(10) 0.0014(10)
C16 0.0744(18) 0.092(2) 0.0504(15) 0.0029(14) -0.0092(13) 0.0170(14)
C17 0.0450(13) 0.0398(12) 0.0332(12) -0.0006(10) 0.0045(10) 0.0024(10)
C18 0.0416(12) 0.0432(12) 0.0391(12) 0.0001(10) 0.0072(10) 0.0032(10)
C19 0.0476(14) 0.0673(16) 0.0611(16) 0.0089(12) -0.0033(12) -0.0190(13)
C20 0.0485(15) 0.0864(19) 0.0734(18) 0.0059(14) -0.0077(13) -0.0231(15)
C21 0.0421(14) 0.0818(18) 0.0669(17) 0.0119(13) 0.0079(13) 0.0018(15)
C22 0.0508(15) 0.0639(16) 0.0683(17) 0.0132(12) 0.0151(13) -0.0050(13)
C23 0.0490(14) 0.0518(14) 0.0538(14) 0.0006(11) 0.0094(11) -0.0057(11)
N1 0.0728(15) 0.1137(19) 0.0527(14) -0.0127(14) 0.0142(12) 0.0184(13)
N2 0.0516(12) 0.1129(18) 0.0558(14) -0.0102(12) 0.0118(10) 0.0085(13)
N3 0.0431(11) 0.0660(13) 0.0367(11) 0.0073(9) 0.0057(9) 0.0051(9)

loop_
_atom_type_symbol
_atom_type_description
_atom_type_scat_dispersion_real
_atom_type_scat_dispersion_imag
_atom_type_scat_source
C C 0.0033 0.0016 'International Tables Vol C Tables 4.2.6.8 and 6.1.1.4'
H H 0.0000 0.0000 'International Tables Vol C Tables 4.2.6.8 and 6.1.1.4'
N N 0.0061 0.0033 'International Tables Vol C Tables 4.2.6.8 and 6.1.1.4'
O O 0.0106 0.0060 'International Tables Vol C Tables 4.2.6.8 and 6.1.1.4'

loop_
_geom_angle_atom_site_label_1
_geom_angle_atom_site_label_2
_geom_angle_atom_site_label_3
_geom_angle_site_symmetry_1
_geom_angle_site_symmetry_3
_geom_angle
_geom_angle_publ_flag
C17 O3 C8 . . 114.33(15) ?
N1 C1 C6 . . 109.2(2) ?
N1 C1 C2 . . 130.5(2) ?
C6 C1 C2 . . 120.3(2) ?
C3 C2 C1 . . 117.5(3) ?
C3 C2 H2B . . 121.3 ?
C1 C2 H2B . . 121.3 ?
C2 C3 C4 . . 122.0(3) ?
C2 C3 H3A . . 119.0 ?
C4 C3 H3A . . 119.0 ?
C5 C4 C3 . . 122.4(3) ?
C5 C4 H4A . . 118.8 ?
C3 C4 H4A . . 118.8 ?
C4 C5 C6 . . 115.8(2) ?
C4 C5 H5A . . 122.1 ?
C6 C5 H5A . . 122.1 ?
N3 C6 C5 . . 134.1(2) ?
N3 C6 C1 . . 103.80(19) ?
C5 C6 C1 . . 122.1(2) ?
N3 C7 C8 . . 112.51(16) ?
N3 C7 H7A . . 109.1 ?
C8 C7 H7A . . 109.1 ?
N3 C7 H7B . . 109.1 ?
C8 C7 H7B . . 109.1 ?
H7A C7 H7B . . 107.8 ?
O3 C8 C7 . . 106.18(16) ?
O3 C8 C9 . . 110.28(15) ?
C7 C8 C9 . . 110.21(16) ?
O3 C8 H8A . . 110.0 ?
C7 C8 H8A . . 110.0 ?
C9 C8 H8A . . 110.0 ?
O1 C9 C10 . . 121.57(18) ?
O1 C9 C8 . . 118.38(18) ?
C10 C9 C8 . . 119.99(18) ?
C15 C10 C11 . . 118.72(19) ?
C15 C10 C9 . . 118.17(18) ?
C11 C10 C9 . . 123.11(18) ?
C12 C11 C10 . . 119.5(2) ?
C12 C11 H11A . . 120.3 ?
C10 C11 H11A . . 120.3 ?
C13 C12 C11 . . 120.7(2) ?
C13 C12 H12A . . 119.7 ?
C11 C12 H12A . . 119.7 ?
C12 C13 C14 . . 121.0(2) ?
C12 C13 H13A . . 119.5 ?
C14 C13 H13A . . 119.5 ?
C15 C14 C13 . . 117.8(2) ?
C15 C14 C16 . . 120.7(2) ?
C13 C14 C16 . . 121.4(2) ?
C14 C15 C10 . . 122.27(19) ?
C14 C15 H15A . . 118.9 ?
C10 C15 H15A . . 118.9 ?
C14 C16 H16A . . 109.5 ?
C14 C16 H16B . . 109.5 ?
H16A C16 H16B . . 109.5 ?
C14 C16 H16C . . 109.5 ?
H16A C16 H16C . . 109.5 ?
H16B C16 H16C . . 109.5 ?
O2 C17 O3 . . 121.65(18) ?
O2 C17 C18 . . 125.15(19) ?
O3 C17 C18 . . 113.20(17) ?
C19 C18 C23 . . 119.12(19) ?
C19 C18 C17 . . 123.06(19) ?
C23 C18 C17 . . 117.82(18) ?
C18 C19 C20 . . 119.9(2) ?
C18 C19 H19A . . 120.1 ?
C20 C19 H19A . . 120.1 ?
C21 C20 C19 . . 120.8(2) ?
C21 C20 H20A . . 119.6 ?
C19 C20 H20A . . 119.6 ?
C22 C21 C20 . . 119.5(2) ?
C22 C21 H21A . . 120.2 ?
C20 C21 H21A . . 120.2 ?
C21 C22 C23 . . 120.9(2) ?
C21 C22 H22A . . 119.6 ?
C23 C22 H22A . . 119.6 ?
C22 C23 C18 . . 119.8(2) ?
C22 C23 H23A . . 120.1 ?
C18 C23 H23A . . 120.1 ?
N2 N1 C1 . . 107.9(2) ?
N1 N2 N3 . . 109.15(19) ?
C6 N3 N2 . . 109.98(17) ?
C6 N3 C7 . . 130.49(19) ?
N2 N3 C7 . . 119.52(18) ?

loop_
_geom_bond_atom_site_label_1
_geom_bond_atom_site_label_2
_geom_bond_site_symmetry_2
_geom_bond_distance
_geom_bond_publ_flag
O1 C9 . 1.213(2) n
O2 C17 . 1.207(2) n
O3 C17 . 1.353(2) n
O3 C8 . 1.445(2) n
C1 N1 . 1.363(3) ?
C1 C6 . 1.392(3) ?
C1 C2 . 1.399(3) ?
C2 C3 . 1.342(4) ?
C2 H2B . 0.9300 ?
C3 C4 . 1.388(4) ?
C3 H3A . 0.9300 ?
C4 C5 . 1.374(4) ?
C4 H4A . 0.9300 ?
C5 C6 . 1.387(3) ?
C5 H5A . 0.9300 ?
C6 N3 . 1.357(2) ?
C7 N3 . 1.448(2) n
C7 C8 . 1.515(3) ?
C7 H7A . 0.9700 ?
C7 H7B . 0.9700 ?
C8 C9 . 1.534(3) n
C8 H8A . 0.9800 ?
C9 C10 . 1.482(3) ?
C10 C15 . 1.390(3) ?
C10 C11 . 1.393(3) ?
C11 C12 . 1.385(3) ?
C11 H11A . 0.9300 ?
C12 C13 . 1.377(3) ?
C12 H12A . 0.9300 ?
C13 C14 . 1.387(3) ?
C13 H13A . 0.9300 ?
C14 C15 . 1.382(3) ?
C14 C16 . 1.503(3) ?
C15 H15A . 0.9300 ?
C16 H16A . 0.9600 ?
C16 H16B . 0.9600 ?
C16 H16C . 0.9600 ?
C17 C18 . 1.474(3) ?
C18 C19 . 1.380(3) ?
C18 C23 . 1.387(3) ?
C19 C20 . 1.384(3) ?
C19 H19A . 0.9300 ?
C20 C21 . 1.363(3) ?
C20 H20A . 0.9300 ?
C21 C22 . 1.364(3) ?
C21 H21A . 0.9300 ?
C22 C23 . 1.382(3) ?
C22 H22A . 0.9300 ?
C23 H23A . 0.9300 ?
N1 N2 . 1.300(3) ?
N2 N3 . 1.355(2) ?

loop_
_geom_contact_atom_site_label_1
_geom_contact_atom_site_label_2
_geom_contact_distance
_geom_contact_site_symmetry_1
_geom_contact_site_symmetry_2
_geom_contact_publ_flag
? ? ? ? ? ?

loop_
_geom_hbond_atom_site_label_D
_geom_hbond_atom_site_label_H
_geom_hbond_atom_site_label_A
_geom_hbond_site_symmetry_D
_geom_hbond_site_symmetry_H
_geom_hbond_site_symmetry_A
_geom_hbond_distance_DH
_geom_hbond_distance_HA
_geom_hbond_distance_DA
_geom_hbond_angle_DHA
_geom_hbond_publ_flag
C7 H7B O2 . . 2_555 0.97 2.42 3.062(2) 123 yes
C11 H11A O1 . . 2_545 0.93 2.60 3.375(2) 141 yes
